data_7244070
loop_
_publ_author_name
'Hughes, David S.'
'Bingham, Ann L.'
'Hursthouse, Michael B.'
'Threlfall, Terry L.'
'Bond, Andrew D.'

_publ_section_title
;
 The extensive solid-form landscape of sulfathiazole: geometrical
 similarity and interaction energies
;
_journal_issue 3
_journal_name_full CrystEngComm
_journal_page_first 609
_journal_page_last 619
_journal_paper_doi 10.1039/D1CE01516H
_journal_volume 24
_journal_year 2022
_chemical_formula_moiety '2(C9 H9 N3 O2 S2), C9 H14 N2'
_chemical_formula_sum 'C27 H32 N8 O4 S4'
_chemical_formula_weight 660.84
_chemical_name_common 'Sulfathiazole, azelanitrile solvate'
_chemical_name_systematic 'Sulfathiazole, 1,9-nonanedinitrile (2:1) solvate'
_space_group_crystal_system monoclinic
_space_group_IT_number 14
_space_group_name_Hall '-P 2yn'
_space_group_name_H-M_alt 'P 1 21/n 1'
_atom_sites_solution_hydrogens mixed
_atom_sites_solution_primary dual
_atom_sites_solution_secondary difmap
_audit_creation_method SHELXL-2018/1
_audit_update_record
;
2021-11-08 deposited with the CCDC.	2021-12-10 downloaded from the CCDC.
;
_cell_angle_alpha 90
_cell_angle_beta 95.76(3)
_cell_angle_gamma 90
_cell_formula_units_Z 2
_cell_length_a 8.3630(17)
_cell_length_b 21.146(4)
_cell_length_c 9.1160(18)
_cell_measurement_reflns_used 6087
_cell_measurement_temperature 150(2)
_cell_measurement_theta_max 21.96
_cell_measurement_theta_min 3.62
_cell_volume 1604.0(6)
_computing_cell_refinement 'HKL Scalepack (Otwinowski & Minor, 1997)'
_computing_data_collection 'COLLECT (Nonius, 1999)'
_computing_data_reduction 'HKL Denzo and Scalepack (Otwinowski & Minor, 1997)'
_computing_molecular_graphics 'Mercury (Macrae et al., 2008)'
_computing_publication_material SHELXL
_computing_structure_refinement 'SHELXL (Sheldrick, 2015)'
_computing_structure_solution 'SHELXT (Sheldrick, 2015)'
_diffrn_ambient_temperature 150(2)
_diffrn_measured_fraction_theta_full 0.980
_diffrn_measured_fraction_theta_max 0.980
_diffrn_measurement_device_type 'Nonius KappaCCD'
_diffrn_measurement_method '\w and \f-scans'
_diffrn_radiation_type MoK\a
_diffrn_radiation_wavelength 0.71073
_diffrn_reflns_av_R_equivalents 0.0560
_diffrn_reflns_av_unetI/netI 0.0707
_diffrn_reflns_Laue_measured_fraction_full 0.980
_diffrn_reflns_Laue_measured_fraction_max 0.980
_diffrn_reflns_limit_h_max 9
_diffrn_reflns_limit_h_min -9
_diffrn_reflns_limit_k_max 25
_diffrn_reflns_limit_k_min -24
_diffrn_reflns_limit_l_max 10
_diffrn_reflns_limit_l_min -9
_diffrn_reflns_number 8090
_diffrn_reflns_point_group_measured_fraction_full 0.980
_diffrn_reflns_point_group_measured_fraction_max 0.980
_diffrn_reflns_theta_full 25.024
_diffrn_reflns_theta_max 25.024
_diffrn_reflns_theta_min 3.616
_diffrn_source 'Enraf Nonius FR591 rotating anode'
_exptl_absorpt_coefficient_mu 0.342
_exptl_absorpt_correction_T_max 0.986
_exptl_absorpt_correction_T_min 0.856
_exptl_absorpt_correction_type multi-scan
_exptl_absorpt_process_details 'SORTAV (Blessing, 1995)'
_exptl_crystal_colour colourless
_exptl_crystal_density_diffrn 1.368
_exptl_crystal_description block
_exptl_crystal_F_000 692
_exptl_crystal_size_max 0.200
_exptl_crystal_size_mid 0.200
_exptl_crystal_size_min 0.200
_refine_diff_density_max 0.519
_refine_diff_density_min -0.686
_refine_diff_density_rms 0.122
_refine_ls_extinction_method none
_refine_ls_goodness_of_fit_ref 1.216
_refine_ls_hydrogen_treatment constr
_refine_ls_matrix_type full
_refine_ls_number_parameters 208
_refine_ls_number_reflns 2768
_refine_ls_number_restraints 17
_refine_ls_restrained_S_all 1.215
_refine_ls_R_factor_all 0.1437
_refine_ls_R_factor_gt 0.1259
_refine_ls_shift/su_max 0.000
_refine_ls_shift/su_mean 0.000
_refine_ls_structure_factor_coef Fsqd
_refine_ls_weighting_details 'w=1/[\s^2^(Fo^2^)+23.8415P] where P=(Fo^2^+2Fc^2^)/3'
_refine_ls_weighting_scheme calc
_refine_ls_wR_factor_gt 0.2951
_refine_ls_wR_factor_ref 0.3033
_reflns_Friedel_coverage 0.000
_reflns_number_gt 2220
_reflns_number_total 2768
_reflns_threshold_expression 'I > 2\s(I)'
_cod_data_source_file d1ce01516h2.cif
_cod_data_source_block 35
_cod_depositor_comments 'Adding full bibliography for 7244056--7244077.cif.'
_cod_original_sg_symbol_H-M 'P 21/n'
_cod_database_code 7244070
_shelx_space_group_comment
;
The symmetry employed for this shelxl refinement is uniquely defined
by the following loop, which should always be used as a source of
symmetry information in preference to the above space-group names.
They are only intended as comments.
;
_shelx_estimated_absorpt_t_min 0.935
_shelx_estimated_absorpt_t_max 0.935

loop_
_space_group_symop_operation_xyz
'x, y, z'
'-x+1/2, y+1/2, -z+1/2'
'-x, -y, -z'
'x-1/2, -y-1/2, z-1/2'

loop_
_atom_site_label
_atom_site_type_symbol
_atom_site_fract_x
_atom_site_fract_y
_atom_site_fract_z
_atom_site_U_iso_or_equiv
_atom_site_adp_type
_atom_site_occupancy
_atom_site_site_symmetry_order
_atom_site_calc_flag
_atom_site_refinement_flags_posn
_atom_site_refinement_flags_adp
_atom_site_refinement_flags_occupancy
_atom_site_disorder_assembly
_atom_site_disorder_group
S11 S 0.5372(3) 0.14485(10) 0.4001(2) 0.0278(6) Uani 1 1 d . . . . .
S12 S 0.6334(4) 0.13559(12) 0.7599(3) 0.0542(9) Uani 1 1 d . . . . .
O11 O 0.5208(8) 0.1247(3) 0.2466(7) 0.0344(15) Uani 1 1 d . . . . .
O12 O 0.6727(8) 0.1836(3) 0.4516(8) 0.0372(16) Uani 1 1 d . . . . .
N11 N -0.0598(10) 0.2710(4) 0.5298(10) 0.042(2) Uani 1 1 d . . . . .
H10 H -0.055916 0.304073 0.592242 0.063 Uiso 1 1 d R U . . .
H11 H -0.155056 0.257162 0.487132 0.063 Uiso 1 1 d R U . . .
N12 N 0.5371(9) 0.0796(3) 0.4883(8) 0.0268(16) Uani 1 1 d . . . . .
N13 N 0.5697(10) 0.0209(4) 0.7027(8) 0.0359(19) Uani 1 1 d . . . . .
H17 H 0.543662 -0.014556 0.655915 0.054 Uiso 1 1 calc R U . . .
C11 C 0.0803(12) 0.2416(4) 0.5001(10) 0.033(2) Uani 1 1 d . . . . .
C12 C 0.0727(11) 0.1914(4) 0.3997(10) 0.032(2) Uani 1 1 d . . . . .
H12 H -0.027574 0.176584 0.354332 0.038 Uiso 1 1 calc R U . . .
C13 C 0.2184(10) 0.1634(4) 0.3679(10) 0.030(2) Uani 1 1 d . . . . .
H13 H 0.216282 0.129614 0.299079 0.035 Uiso 1 1 calc R U . . .
C14 C 0.3627(10) 0.1842(4) 0.4346(9) 0.0247(18) Uani 1 1 d . . . . .
C15 C 0.3679(11) 0.2342(4) 0.5335(10) 0.029(2) Uani 1 1 d . . . . .
H15 H 0.468336 0.248655 0.579163 0.034 Uiso 1 1 calc R U . . .
C16 C 0.2299(11) 0.2626(4) 0.5652(10) 0.032(2) Uani 1 1 d . . . . .
H16 H 0.234773 0.297055 0.632358 0.038 Uiso 1 1 calc R U . . .
C17 C 0.5738(11) 0.0766(4) 0.6328(9) 0.030(2) Uani 1 1 d . . . . .
C18 C 0.6097(17) 0.0233(5) 0.8548(11) 0.054(3) Uani 1 1 d . . . . .
H18 H 0.613775 -0.012712 0.917442 0.065 Uiso 1 1 calc R U . . .
C19 C 0.641(2) 0.0815(5) 0.9015(12) 0.067(4) Uani 1 1 d . . . . .
H19 H 0.665836 0.092373 1.002373 0.081 Uiso 1 1 calc R U . . .
N31 N 0.009(2) 0.0881(10) 1.0842(19) 0.064(6) Uani 0.5 1 d D . P A 1
C31 C 0.0658(18) 0.1160(8) 1.0010(13) 0.100(6) Uani 0.5 1 d D . P A 1
C32 C 0.110(3) 0.1371(7) 0.8621(16) 0.070(9) Uani 0.5 1 d D . P A 1
H32A H 0.197887 0.168542 0.879669 0.084 Uiso 0.5 1 calc R U P A 1
H32B H 0.017039 0.158810 0.808484 0.084 Uiso 0.5 1 calc R U P A 1
N32 N 0.0658(18) 0.1160(8) 1.0010(13) 0.100(6) Uani 0.5 1 d D . P A 2
C36 C 0.135(3) 0.1032(15) 0.908(2) 0.077(10) Uani 0.5 1 d D U P A 2
C33 C 0.1665(13) 0.0836(8) 0.7633(14) 0.095(6) Uani 1 1 d D . . . .
H33A H 0.243772 0.100655 0.697884 0.114 Uiso 1 1 calc R U . A 1
H33B H 0.221073 0.050118 0.825465 0.114 Uiso 1 1 calc R U . A 1
C34 C 0.0210(12) 0.0561(5) 0.6710(11) 0.054(3) Uani 1 1 d D . . . .
H34A H -0.044894 0.090944 0.624260 0.064 Uiso 1 1 calc R U . . .
H34B H -0.045988 0.032388 0.735692 0.064 Uiso 1 1 calc R U . . .
C35 C 0.0729(14) 0.0119(5) 0.5514(10) 0.051(3) Uani 1 1 d D . . . .
H35A H 0.131059 -0.024711 0.598508 0.061 Uiso 1 1 calc R U . . .
H35B H 0.147497 0.034714 0.492161 0.061 Uiso 1 1 calc R U . . .

loop_
_atom_site_aniso_label
_atom_site_aniso_U_11
_atom_site_aniso_U_22
_atom_site_aniso_U_33
_atom_site_aniso_U_23
_atom_site_aniso_U_13
_atom_site_aniso_U_12
S11 0.0288(11) 0.0254(11) 0.0303(12) 0.0009(9) 0.0078(9) -0.0015(9)
S12 0.097(2) 0.0316(14) 0.0323(14) -0.0062(11) -0.0028(14) -0.0079(15)
O11 0.048(4) 0.030(3) 0.027(3) 0.001(3) 0.010(3) 0.003(3)
O12 0.027(3) 0.034(3) 0.051(4) -0.007(3) 0.008(3) -0.013(3)
N11 0.030(5) 0.046(5) 0.051(5) -0.015(4) 0.005(4) -0.001(4)
N12 0.027(4) 0.023(4) 0.030(4) 0.005(3) 0.005(3) 0.003(3)
N13 0.051(5) 0.027(4) 0.029(4) -0.004(3) 0.001(4) -0.005(4)
C11 0.036(5) 0.031(5) 0.031(5) -0.004(4) 0.002(4) 0.000(4)
C12 0.024(5) 0.031(5) 0.037(5) -0.006(4) -0.006(4) -0.005(4)
C13 0.025(5) 0.029(5) 0.033(5) -0.004(4) -0.003(4) 0.002(4)
C14 0.019(4) 0.026(4) 0.031(5) -0.001(4) 0.011(3) 0.001(3)
C15 0.025(5) 0.024(4) 0.038(5) -0.006(4) 0.005(4) -0.009(4)
C16 0.033(5) 0.027(4) 0.035(5) -0.011(4) 0.006(4) -0.004(4)
C17 0.038(5) 0.029(5) 0.022(5) -0.005(4) -0.001(4) -0.003(4)
C18 0.098(10) 0.036(6) 0.027(6) 0.001(4) 0.001(6) 0.000(6)
C19 0.133(13) 0.041(6) 0.026(6) -0.004(5) -0.001(7) -0.007(7)
N31 0.050(13) 0.104(18) 0.036(12) -0.004(11) -0.006(10) 0.008(12)
C31 0.084(11) 0.154(16) 0.063(9) 0.009(10) 0.017(8) 0.060(11)
C32 0.057(16) 0.064(18) 0.09(2) -0.042(17) 0.033(15) -0.038(15)
N32 0.084(11) 0.154(16) 0.063(9) 0.009(10) 0.017(8) 0.060(11)
C36 0.075(12) 0.081(12) 0.074(12) -0.010(9) -0.003(9) 0.001(9)
C33 0.071(10) 0.130(14) 0.091(11) -0.068(11) 0.044(9) -0.033(9)
C34 0.069(8) 0.052(7) 0.042(7) -0.012(5) 0.014(6) -0.014(6)
C35 0.066(8) 0.047(6) 0.041(6) -0.008(5) 0.013(6) -0.004(6)

loop_
_atom_type_symbol
_atom_type_description
_atom_type_scat_dispersion_real
_atom_type_scat_dispersion_imag
_atom_type_scat_source
C C 0.0033 0.0016 'International Tables Vol C Tables 4.2.6.8 and 6.1.1.4'
H H 0.0000 0.0000 'International Tables Vol C Tables 4.2.6.8 and 6.1.1.4'
N N 0.0061 0.0033 'International Tables Vol C Tables 4.2.6.8 and 6.1.1.4'
O O 0.0106 0.0060 'International Tables Vol C Tables 4.2.6.8 and 6.1.1.4'
S S 0.1246 0.1234 'International Tables Vol C Tables 4.2.6.8 and 6.1.1.4'

loop_
_geom_angle_atom_site_label_1
_geom_angle_atom_site_label_2
_geom_angle_atom_site_label_3
_geom_angle
_geom_angle_site_symmetry_1
_geom_angle_site_symmetry_3
_geom_angle_publ_flag
O12 S11 O11 118.4(4) . . ?
O12 S11 N12 111.6(4) . . ?
O11 S11 N12 103.0(4) . . ?
O12 S11 C14 108.5(4) . . ?
O11 S11 C14 108.3(4) . . ?
N12 S11 C14 106.2(4) . . ?
C19 S12 C17 90.6(5) . . ?
C11 N11 H10 119.9 . . ?
C11 N11 H11 120.1 . . ?
H10 N11 H11 120.0 . . ?
C17 N12 S11 122.0(6) . . ?
C17 N13 C18 115.3(8) . . ?
C17 N13 H17 122.4 . . ?
C18 N13 H17 122.4 . . ?
N11 C11 C12 119.2(8) . . ?
N11 C11 C16 121.0(8) . . ?
C12 C11 C16 119.8(9) . . ?
C11 C12 C13 118.0(8) . . ?
C11 C12 H12 121.0 . . ?
C13 C12 H12 121.0 . . ?
C14 C13 C12 121.1(8) . . ?
C14 C13 H13 119.5 . . ?
C12 C13 H13 119.5 . . ?
C13 C14 C15 120.1(8) . . ?
C13 C14 S11 119.1(7) . . ?
C15 C14 S11 120.7(7) . . ?
C16 C15 C14 120.3(8) . . ?
C16 C15 H15 119.9 . . ?
C14 C15 H15 119.9 . . ?
C15 C16 C11 120.8(8) . . ?
C15 C16 H16 119.6 . . ?
C11 C16 H16 119.6 . . ?
N12 C17 N13 120.0(8) . . ?
N12 C17 S12 130.6(7) . . ?
N13 C17 S12 109.4(6) . . ?
C19 C18 N13 111.9(10) . . ?
C19 C18 H18 124.0 . . ?
N13 C18 H18 124.0 . . ?
C18 C19 S12 112.7(9) . . ?
C18 C19 H19 123.6 . . ?
S12 C19 H19 123.6 . . ?
N31 C31 C32 160.8(19) . . ?
C31 C32 C33 114.1(9) . . ?
C31 C32 H32A 108.7 . . ?
C33 C32 H32A 108.7 . . ?
C31 C32 H32B 108.7 . . ?
C33 C32 H32B 108.7 . . ?
H32A C32 H32B 107.6 . . ?
N32 C36 C33 159(3) . . ?
C36 C33 C34 114.2(15) . . ?
C34 C33 C32 109.1(8) . . ?
C34 C33 H33A 109.9 . . ?
C32 C33 H33A 109.9 . . ?
C34 C33 H33B 109.9 . . ?
C32 C33 H33B 109.9 . . ?
H33A C33 H33B 108.3 . . ?
C33 C34 C35 111.0(7) . . ?
C33 C34 H34A 109.4 . . ?
C35 C34 H34A 109.4 . . ?
C33 C34 H34B 109.4 . . ?
C35 C34 H34B 109.4 . . ?
H34A C34 H34B 108.0 . . ?
C34 C35 C35 111.6(11) . 3_556 ?
C34 C35 H35A 109.3 . . ?
C35 C35 H35A 109.3 3_556 . ?
C34 C35 H35B 109.3 . . ?
C35 C35 H35B 109.3 3_556 . ?
H35A C35 H35B 108.0 . . ?

loop_
_geom_bond_atom_site_label_1
_geom_bond_atom_site_label_2
_geom_bond_distance
_geom_bond_site_symmetry_2
_geom_bond_publ_flag
S11 O12 1.438(6) . ?
S11 O11 1.457(6) . ?
S11 N12 1.597(7) . ?
S11 C14 1.735(8) . ?
S12 C19 1.720(11) . ?
S12 C17 1.741(9) . ?
N11 C11 1.376(12) . ?
N11 H10 0.9000 . ?
N11 H11 0.9000 . ?
N12 C17 1.324(11) . ?
N13 C17 1.340(11) . ?
N13 C18 1.394(12) . ?
N13 H17 0.8800 . ?
C11 C12 1.400(12) . ?
C11 C16 1.402(13) . ?
C12 C13 1.411(12) . ?
C12 H12 0.9500 . ?
C13 C14 1.368(12) . ?
C13 H13 0.9500 . ?
C14 C15 1.388(12) . ?
C15 C16 1.357(13) . ?
C15 H15 0.9500 . ?
C16 H16 0.9500 . ?
C18 C19 1.321(15) . ?
C18 H18 0.9500 . ?
C19 H19 0.9500 . ?
N31 C31 1.105(9) . ?
C31 C32 1.426(8) . ?
C32 C33 1.548(9) . ?
C32 H32A 0.9900 . ?
C32 H32B 0.9900 . ?
N32 C36 1.106(9) . ?
C36 C33 1.434(9) . ?
C33 C34 1.524(9) . ?
C33 H33A 0.9900 . ?
C33 H33B 0.9900 . ?
C34 C35 1.531(8) . ?
C34 H34A 0.9900 . ?
C34 H34B 0.9900 . ?
C35 C35 1.55(2) 3_556 ?
C35 H35A 0.9900 . ?
C35 H35B 0.9900 . ?

loop_
_geom_hbond_atom_site_label_D
_geom_hbond_atom_site_label_H
_geom_hbond_atom_site_label_A
_geom_hbond_distance_DH
_geom_hbond_distance_HA
_geom_hbond_distance_DA
_geom_hbond_angle_DHA
_geom_hbond_site_symmetry_A
_geom_hbond_publ_flag
N11 H10 O11 0.90 2.12 2.993(10) 164.3 4_566 yes
N11 H11 O12 0.90 2.12 2.935(10) 149.6 1_455 yes
N13 H17 O11 0.88 2.57 3.216(10) 131.0 3_656 yes
N13 H17 N12 0.88 1.97 2.834(10) 165.6 3_656 yes

loop_
_geom_torsion_atom_site_label_1
_geom_torsion_atom_site_label_2
_geom_torsion_atom_site_label_3
_geom_torsion_atom_site_label_4
_geom_torsion
_geom_torsion_site_symmetry_1
_geom_torsion_site_symmetry_2
_geom_torsion_site_symmetry_3
_geom_torsion_site_symmetry_4
_geom_torsion_publ_flag
O12 S11 N12 C17 41.6(9) . . . . ?
O11 S11 N12 C17 169.7(7) . . . . ?
C14 S11 N12 C17 -76.5(8) . . . . ?
N11 C11 C12 C13 178.1(9) . . . . ?
C16 C11 C12 C13 0.1(14) . . . . ?
C11 C12 C13 C14 0.8(14) . . . . ?
C12 C13 C14 C15 -1.1(13) . . . . ?
C12 C13 C14 S11 176.0(7) . . . . ?
O12 S11 C14 C13 166.1(7) . . . . ?
O11 S11 C14 C13 36.4(8) . . . . ?
N12 S11 C14 C13 -73.7(8) . . . . ?
O12 S11 C14 C15 -16.8(8) . . . . ?
O11 S11 C14 C15 -146.5(7) . . . . ?
N12 S11 C14 C15 103.4(7) . . . . ?
C13 C14 C15 C16 0.4(13) . . . . ?
S11 C14 C15 C16 -176.7(7) . . . . ?
C14 C15 C16 C11 0.6(14) . . . . ?
N11 C11 C16 C15 -178.7(9) . . . . ?
C12 C11 C16 C15 -0.8(14) . . . . ?
S11 N12 C17 N13 179.0(7) . . . . ?
S11 N12 C17 S12 -1.9(13) . . . . ?
C18 N13 C17 N12 -179.7(10) . . . . ?
C18 N13 C17 S12 1.0(12) . . . . ?
C19 S12 C17 N12 178.6(11) . . . . ?
C19 S12 C17 N13 -2.3(9) . . . . ?
C17 N13 C18 C19 1.3(17) . . . . ?
N13 C18 C19 S12 -3.1(17) . . . . ?
C17 S12 C19 C18 3.1(13) . . . . ?
N31 C31 C32 C33 -48(7) . . . . ?
N32 C36 C33 C34 -14(10) . . . . ?
C31 C32 C33 C34 88.1(17) . . . . ?
C36 C33 C34 C35 -155.7(18) . . . . ?
C32 C33 C34 C35 169.4(11) . . . . ?
C33 C34 C35 C35 -175.2(13) . . . 3_556 ?
